data_4000991
loop_
_publ_author_name
'Shao, Xiangfeng'
'Yoshida, Yukihiro'
'Nakano, Yoshiaki'
'Yamochi, Hideki'
'Sakata, Masafumi'
'Maesato, Mitsuhiko'
'Otsuka, Akihiro'
'Saito, Gunzi'
'Koshihara, Shin-ya'

_publ_section_title
;
 Prediction of the Electronic Structure via Molecular Stacking Mode of
 Radical Cation Salts Based on Asymmetric Donor Molecule MeEDO-TTF
;
_journal_issue 6
_journal_name_full 'Chemistry of Materials'
_journal_page_first 1085
_journal_paper_doi 10.1021/cm803180x
_journal_volume 21
_journal_year 2009
_chemical_formula_moiety 'C18 H16 O8 Re S8'
_chemical_formula_sum 'C18 H16 O8 Re S8'
_chemical_formula_weight 802.99
_chemical_name_common (MeEDO-TTF)2ReO4
_chemical_name_systematic
;
 bis-4,5-ethylenedioxy-4'-methyltetrathiafulvalene-perrhenate
;
_chemical_temperature_decomposition 438
_space_group_IT_number 2
_symmetry_cell_setting triclinic
_symmetry_space_group_name_Hall '-P 1'
_symmetry_space_group_name_H-M 'P -1'
_atom_sites_solution_hydrogens geom
_atom_sites_solution_primary direct
_atom_sites_solution_secondary difmap
_audit_creation_method SHELXL-97
_cell_angle_alpha 70.521(4)
_cell_angle_beta 82.682(4)
_cell_angle_gamma 88.718(5)
_cell_formula_units_Z 4
_cell_length_a 14.4470(9)
_cell_length_b 12.4960(11)
_cell_length_c 14.8060(12)
_cell_measurement_temperature 150.0(2)
_cell_volume 2498.8(3)
_computing_cell_refinement 'SHELXL-97 (Sheldrick, 1997)'
_computing_data_collection 'SHELXL-97 (Sheldrick, 1997)'
_computing_data_reduction 'SHELXL-97 (Sheldrick, 1997)'
_computing_molecular_graphics 'Ortep-3 for windows (Farrugia, 1997)'
_computing_publication_material 'Ortep-3 for windows (Farrugia, 1997)'
_computing_structure_refinement 'SHELXL-97 (Sheldrick, 1997)'
_computing_structure_solution 'SIR 2004'
_diffrn_ambient_temperature 150.0(2)
_diffrn_detector_area_resol_mean 12.5
_diffrn_measured_fraction_theta_full 0.914
_diffrn_measured_fraction_theta_max 0.914
_diffrn_measurement_device_type 'Mac Science DIP-2020K'
_diffrn_measurement_method 'flat imaging plate'
_diffrn_radiation_monochromator graphite
_diffrn_radiation_source 'fine-focus sealed tube'
_diffrn_radiation_type MoK\a
_diffrn_radiation_wavelength 0.71073
_diffrn_reflns_av_R_equivalents 0.0000
_diffrn_reflns_av_sigmaI/netI 0.0387
_diffrn_reflns_limit_h_max 17
_diffrn_reflns_limit_h_min 0
_diffrn_reflns_limit_k_max 15
_diffrn_reflns_limit_k_min -15
_diffrn_reflns_limit_l_max 18
_diffrn_reflns_limit_l_min -17
_diffrn_reflns_number 9021
_diffrn_reflns_theta_full 26.04
_diffrn_reflns_theta_max 26.04
_diffrn_reflns_theta_min 2.21
_exptl_absorpt_coefficient_mu 5.576
_exptl_absorpt_correction_T_max 0.7679
_exptl_absorpt_correction_T_min 0.1347
_exptl_absorpt_correction_type none
_exptl_crystal_colour black
_exptl_crystal_density_diffrn 2.134
_exptl_crystal_density_meas ?
_exptl_crystal_density_method 'not measured'
_exptl_crystal_description 'elongated plate'
_exptl_crystal_F_000 1564
_exptl_crystal_size_max 0.60
_exptl_crystal_size_mid 0.20
_exptl_crystal_size_min 0.05
_refine_diff_density_max 1.300
_refine_diff_density_min -1.528
_refine_diff_density_rms 0.140
_refine_ls_extinction_method none
_refine_ls_goodness_of_fit_ref 1.079
_refine_ls_hydrogen_treatment 'not added'
_refine_ls_matrix_type full
_refine_ls_number_parameters 768
_refine_ls_number_reflns 9021
_refine_ls_number_restraints 49
_refine_ls_restrained_S_all 1.077
_refine_ls_R_factor_all 0.0943
_refine_ls_R_factor_gt 0.0700
_refine_ls_shift/su_max 0.000
_refine_ls_shift/su_mean 0.000
_refine_ls_structure_factor_coef Fsqd
_refine_ls_weighting_details 'calc w=1/[\s^2^(Fo^2^)+(0.0445P)^2^+32.8114P] where P=(Fo^2^+2Fc^2^)/3'
_refine_ls_weighting_scheme calc
_refine_ls_wR_factor_gt 0.1665
_refine_ls_wR_factor_ref 0.1775
_reflns_number_gt 6408
_reflns_number_total 9021
_reflns_threshold_expression >2sigma(I)
_cod_data_source_file cm803180x_si_001.cif
_cod_data_source_block ReO4-plate-150K
_cod_depositor_comments
;
The following automatic conversions were performed:

'_chemical_melting_point' tag was changed to
'_chemical_temperature_decomposition' since the value had been '438
(decompose)'. The value '438 (decompose)' was changed to
'438'.

'_symmetry_cell_setting' value 'Triclinic' changed to
'triclinic' according to
/home/saulius/struct/CIF-dictionaries/cif_core.dic dictionary named
'cif_core.dic' version 2.4.2 from 2011-04-26.

Automatic conversion script
Id: cif_fix_values 1715 2011-07-08 13:25:40Z adriana 

The following automatic conversions were performed:

'_exptl_crystal_density_meas' value 'not measured' was changed to '?'
- the value is perceived as not measured.

Automatic conversion script
Id: cif_fix_values 3008 2015-01-20 13:52:24Z robertas 
;
_cod_original_sg_symbol_H-M P-1
_cod_database_code 4000991

loop_
_symmetry_equiv_pos_as_xyz
'x, y, z'
'-x, -y, -z'

loop_
_atom_site_label
_atom_site_type_symbol
_atom_site_fract_x
_atom_site_fract_y
_atom_site_fract_z
_atom_site_U_iso_or_equiv
_atom_site_adp_type
_atom_site_occupancy
_atom_site_symmetry_multiplicity
_atom_site_calc_flag
_atom_site_refinement_flags
S1A S 0.10221(19) 0.3381(2) 0.2689(2) 0.0442(6) Uani 1 1 d .
S2A S 0.08690(19) 0.4868(2) 0.3861(2) 0.0420(6) Uani 1 1 d .
S3A S 0.17513(18) 0.5429(2) 0.0815(2) 0.0384(6) Uani 1 1 d .
S4A S 0.15942(19) 0.7010(2) 0.1931(2) 0.0431(6) Uani 1 1 d .
O1A O 0.2254(6) 0.7156(6) -0.0794(6) 0.0499(19) Uani 1 1 d .
O2A O 0.2112(5) 0.8715(6) 0.0287(6) 0.050(2) Uani 1 1 d .
C1A C 0.1154(7) 0.4745(9) 0.2736(8) 0.039(2) Uani 1 1 d .
C2A C 0.1471(7) 0.5626(9) 0.1919(8) 0.038(2) Uani 1 1 d .
C3A C 0.1996(8) 0.6851(9) 0.0177(9) 0.044(3) Uani 1 1 d .
C4A C 0.1928(7) 0.7586(9) 0.0685(9) 0.042(3) Uani 1 1 d .
C5A C 0.0636(7) 0.2756(10) 0.3913(9) 0.050(3) Uani 1 1 d .
C6A C 0.0583(8) 0.3460(10) 0.4441(8) 0.047(3) Uani 1 1 d .
C7A C 0.2305(14) 0.8363(12) -0.1259(12) 0.089(5) Uani 1 1 d .
C8A1 C 0.2630(16) 0.9004(18) -0.0719(19) 0.064(6) Uani 0.70 1 d P
C8A2 C 0.206(4) 0.911(4) -0.068(4) 0.054(11) Uani 0.30 1 d P
C9A1 C 0.0412(12) 0.1523(12) 0.4340(13) 0.049(4) Uani 0.70 1 d P
C9A2 C 0.028(2) 0.302(3) 0.541(3) 0.050(10) Uani 0.30 1 d P
S1B S 0.41042(19) 0.5196(2) 0.1166(2) 0.0424(6) Uani 1 1 d .
S2B S 0.3969(2) 0.6647(2) 0.2369(2) 0.0458(7) Uani 1 1 d .
S3B S 0.33919(18) 0.3026(2) 0.3084(2) 0.0411(6) Uani 1 1 d .
S4B S 0.32313(18) 0.4592(2) 0.4216(2) 0.0378(6) Uani 1 1 d .
O1B O 0.2869(5) 0.1313(6) 0.4705(6) 0.050(2) Uani 1 1 d .
O2B O 0.2729(5) 0.2855(6) 0.5806(6) 0.0460(18) Uani 1 1 d .
C1B C 0.3820(7) 0.5303(8) 0.2295(8) 0.037(2) Uani 1 1 d .
C2B C 0.3507(7) 0.4411(8) 0.3109(8) 0.037(2) Uani 1 1 d .
C3B C 0.3050(7) 0.2436(8) 0.4323(8) 0.039(2) Uani 1 1 d .
C4B C 0.2980(7) 0.3168(8) 0.4824(8) 0.040(2) Uani 1 1 d .
C5B C 0.4408(8) 0.6623(10) 0.0591(9) 0.051(3) Uani 1 1 d .
C6B C 0.4340(8) 0.7295(10) 0.1145(10) 0.053(3) Uani 1 1 d .
C7B C 0.2514(16) 0.0967(13) 0.5730(12) 0.102(7) Uani 1 1 d .
C8B1 C 0.2768(18) 0.1623(15) 0.6287(16) 0.061(6) Uani 0.70 1 d P
C8B2 C 0.232(3) 0.170(4) 0.617(3) 0.039(11) Uiso 0.30 1 d P
C9B1 C 0.4699(12) 0.7086(13) -0.0455(12) 0.049(4) Uani 0.70 1 d P
C9B2 C 0.456(2) 0.846(2) 0.064(2) 0.031(7) Uani 0.30 1 d P
S1C S 0.59373(19) 0.3220(2) 0.2813(2) 0.0444(6) Uani 1 1 d .
S2C S 0.57856(19) 0.4750(2) 0.3963(2) 0.0448(6) Uani 1 1 d .
S3C S 0.66765(18) 0.5287(2) 0.0910(2) 0.0378(6) Uani 1 1 d .
S4C S 0.65368(19) 0.6853(2) 0.2056(2) 0.0435(6) Uani 1 1 d .
O1C O 0.7198(5) 0.7036(6) -0.0678(5) 0.0448(18) Uani 1 1 d .
O2C O 0.7076(5) 0.8546(6) 0.0442(6) 0.0494(19) Uani 1 1 d .
C1C C 0.6085(7) 0.4594(8) 0.2846(8) 0.037(2) Uani 1 1 d .
C2C C 0.6388(7) 0.5480(8) 0.2028(8) 0.038(2) Uani 1 1 d .
C3C C 0.6945(7) 0.6718(9) 0.0299(8) 0.041(2) Uani 1 1 d .
C4C C 0.6892(7) 0.7411(8) 0.0818(8) 0.041(2) Uani 1 1 d .
C5C C 0.5561(7) 0.2624(9) 0.4055(8) 0.046(3) Uani 1 1 d .
C6C C 0.5492(8) 0.3307(10) 0.4572(9) 0.048(3) Uani 1 1 d .
C7C C 0.7378(15) 0.8235(12) -0.1116(12) 0.095(6) Uani 1 1 d .
C8C1 C 0.713(2) 0.8946(18) -0.055(2) 0.084(8) Uani 0.70 1 d P
C8C2 C 0.763(3) 0.881(4) -0.056(4) 0.051(15) Uani 0.30 1 d P
C9C1 C 0.5349(10) 0.1376(13) 0.4480(11) 0.042(3) Uani 0.70 1 d P
C9C2 C 0.518(3) 0.285(4) 0.552(3) 0.069(14) Uani 0.30 1 d P
S1D S 0.91982(19) 0.5338(2) 0.1036(2) 0.0426(6) Uani 1 1 d .
S2D S 0.90612(19) 0.6829(2) 0.2210(2) 0.0459(7) Uani 1 1 d .
S3D S 0.84580(18) 0.3200(2) 0.2929(2) 0.0410(6) Uani 1 1 d .
S4D S 0.83257(18) 0.4743(2) 0.4095(2) 0.0382(6) Uani 1 1 d .
O1D O 0.7900(5) 0.1494(5) 0.4536(6) 0.0429(17) Uani 1 1 d .
O2D O 0.7796(5) 0.2990(6) 0.5674(6) 0.0448(18) Uani 1 1 d .
C1D C 0.8914(7) 0.5469(9) 0.2166(8) 0.040(2) Uani 1 1 d .
C2D C 0.8596(6) 0.4574(8) 0.2967(7) 0.035(2) Uani 1 1 d .
C3D C 0.8100(7) 0.2627(7) 0.4158(8) 0.036(2) Uani 1 1 d .
C4D C 0.8053(7) 0.3317(8) 0.4697(9) 0.041(2) Uani 1 1 d .
C5D C 0.9496(8) 0.6785(9) 0.0439(9) 0.048(3) Uani 1 1 d .
C6D C 0.9421(8) 0.7448(9) 0.0991(10) 0.054(3) Uani 1 1 d .
C7D1 C 0.7919(17) 0.1080(12) 0.5545(14) 0.058(5) Uani 0.70 1 d P
C7D2 C 0.739(3) 0.121(4) 0.556(4) 0.053(12) Uiso 0.30 1 d P
C8D C 0.7511(14) 0.1813(12) 0.6090(13) 0.094(6) Uani 1 1 d .
C9D1 C 0.9773(14) 0.7216(17) -0.0605(13) 0.062(5) Uani 0.70 1 d P
C9D2 C 0.964(2) 0.868(2) 0.041(2) 0.031(7) Uani 0.30 1 d P
Re1 Re 0.50642(10) 1.01427(9) 0.75389(10) 0.0524(3) Uani 0.80 1 d PD
Re12 Re 0.5066(5) 0.9779(4) 0.7447(5) 0.0528(12) Uani 0.20 1 d P
O11 O 0.6050(9) 0.9555(11) 0.7128(13) 0.071(5) Uani 0.60 1 d PD
O12 O 0.5090(10) 1.1526(9) 0.6839(9) 0.054(3) Uani 0.60 1 d PD
O13 O 0.5015(16) 1.0002(18) 0.8727(9) 0.096(6) Uani 0.60 1 d PD
O14 O 0.4101(9) 0.9516(13) 0.7337(14) 0.070(5) Uani 0.60 1 d PD
O15 O 0.497(5) 0.877(2) 0.830(4) 0.25(3) Uiso 0.40 1 d PD
O16 O 0.511(11) 0.986(12) 0.648(6) 0.49(8) Uiso 0.40 1 d PD
O17 O 0.3918(14) 1.024(4) 0.742(4) 0.29(5) Uani 0.40 1 d PD
O18 O 0.592(4) 1.054(4) 0.805(4) 0.24(4) Uani 0.40 1 d PD
Re2 Re 0.00731(14) 0.98803(16) 0.25086(15) 0.0656(5) Uani 0.80 1 d PD
Re22 Re 0.0147(6) 0.9666(5) 0.2510(6) 0.0564(19) Uani 0.20 1 d P
O21 O 0.0034(12) 0.8378(13) 0.3360(13) 0.079(5) Uani 0.60 1 d PD
O22 O 0.1005(17) 1.0495(17) 0.2630(15) 0.117(8) Uani 0.60 1 d PD
O23 O 0.008(2) 0.9783(17) 0.1401(17) 0.144(11) Uani 0.60 1 d PD
O24 O -0.0900(14) 1.0495(16) 0.2689(17) 0.113(8) Uani 0.60 1 d PD
O25 O -0.0865(17) 0.952(2) 0.2099(18) 0.069(6) Uiso 0.40 1 d PD
O26 O 0.0122(18) 1.1395(17) 0.193(2) 0.078(7) Uani 0.40 1 d PD
O27 O 0.1092(14) 0.9486(18) 0.202(3) 0.091(10) Uani 0.40 1 d PD
O28 O -0.009(3) 0.962(4) 0.357(3) 0.20(3) Uani 0.40 1 d P

loop_
_atom_site_aniso_label
_atom_site_aniso_U_11
_atom_site_aniso_U_22
_atom_site_aniso_U_33
_atom_site_aniso_U_23
_atom_site_aniso_U_13
_atom_site_aniso_U_12
S1A 0.0430(15) 0.0398(14) 0.0557(17) -0.0217(12) -0.0131(13) 0.0073(11)
S2A 0.0397(14) 0.0469(14) 0.0446(16) -0.0205(12) -0.0095(12) 0.0029(11)
S3A 0.0402(14) 0.0366(13) 0.0444(15) -0.0207(11) -0.0074(12) 0.0037(10)
S4A 0.0385(14) 0.0452(14) 0.0545(17) -0.0292(13) -0.0042(12) 0.0015(11)
O1A 0.060(5) 0.039(4) 0.051(5) -0.018(4) 0.001(4) -0.005(3)
O2A 0.056(5) 0.030(4) 0.063(5) -0.019(4) 0.004(4) -0.003(3)
C1A 0.032(5) 0.044(6) 0.047(6) -0.022(5) -0.012(5) 0.006(4)
C2A 0.035(5) 0.044(6) 0.046(6) -0.025(5) -0.010(5) 0.006(4)
C3A 0.043(6) 0.036(5) 0.055(7) -0.020(5) -0.002(5) 0.008(4)
C4A 0.030(5) 0.040(6) 0.064(7) -0.027(5) -0.005(5) 0.001(4)
C5A 0.027(5) 0.057(7) 0.065(8) -0.019(6) -0.012(5) 0.008(5)
C6A 0.041(6) 0.054(7) 0.041(7) -0.008(5) -0.012(5) 0.009(5)
C7A 0.146(16) 0.043(7) 0.070(10) -0.020(7) 0.021(10) -0.011(8)
C8A1 0.063(13) 0.050(11) 0.072(15) -0.020(10) 0.019(13) -0.015(11)
C8A2 0.07(3) 0.06(3) 0.05(3) -0.03(2) 0.00(3) -0.02(3)
C9A1 0.053(10) 0.028(7) 0.067(11) -0.011(7) -0.023(9) 0.009(6)
C9A2 0.019(16) 0.06(2) 0.08(3) -0.03(2) -0.029(19) 0.002(14)
S1B 0.0397(14) 0.0450(14) 0.0458(16) -0.0184(12) -0.0087(12) 0.0029(11)
S2B 0.0439(15) 0.0390(14) 0.0600(18) -0.0223(13) -0.0117(13) 0.0064(11)
S3B 0.0371(14) 0.0436(14) 0.0522(16) -0.0288(12) -0.0061(12) 0.0019(10)
S4B 0.0397(14) 0.0347(12) 0.0450(15) -0.0206(11) -0.0077(11) 0.0043(10)
O1B 0.055(5) 0.029(4) 0.068(6) -0.024(4) 0.004(4) -0.005(3)
O2B 0.057(5) 0.040(4) 0.044(5) -0.020(3) -0.002(4) 0.002(3)
C1B 0.030(5) 0.039(5) 0.051(7) -0.024(5) -0.012(5) 0.007(4)
C2B 0.031(5) 0.039(5) 0.047(6) -0.021(5) -0.012(5) 0.008(4)
C3B 0.034(5) 0.038(5) 0.051(7) -0.023(5) -0.003(5) 0.002(4)
C4B 0.035(5) 0.036(5) 0.049(7) -0.018(5) 0.000(5) 0.004(4)
C5B 0.038(6) 0.049(6) 0.056(8) -0.006(5) -0.004(5) 0.004(5)
C6B 0.040(6) 0.049(6) 0.074(9) -0.023(6) -0.013(6) 0.014(5)
C7B 0.19(2) 0.057(9) 0.062(10) -0.031(8) -0.001(12) -0.028(10)
C8B1 0.082(16) 0.037(9) 0.069(14) -0.027(9) 0.003(12) -0.019(10)
C9B1 0.062(11) 0.044(8) 0.040(9) -0.013(7) -0.007(8) -0.004(7)
C9B2 0.047(19) 0.025(14) 0.028(16) -0.014(12) -0.023(14) 0.025(13)
S1C 0.0387(14) 0.0391(14) 0.0568(18) -0.0183(12) -0.0046(13) 0.0014(10)
S2C 0.0398(15) 0.0546(16) 0.0441(16) -0.0196(13) -0.0120(12) 0.0035(11)
S3C 0.0381(13) 0.0318(12) 0.0451(15) -0.0162(11) -0.0024(11) 0.0020(9)
S4C 0.0410(15) 0.0420(14) 0.0569(18) -0.0281(13) -0.0081(13) 0.0010(11)
O1C 0.054(5) 0.033(4) 0.044(5) -0.010(3) -0.003(4) -0.001(3)
O2C 0.053(5) 0.033(4) 0.065(6) -0.019(4) -0.008(4) -0.002(3)
C1C 0.030(5) 0.044(6) 0.041(6) -0.021(5) -0.006(4) 0.001(4)
C2C 0.029(5) 0.039(5) 0.052(7) -0.020(5) -0.009(5) 0.005(4)
C3C 0.044(6) 0.040(5) 0.040(6) -0.017(5) -0.001(5) 0.000(4)
C4C 0.039(6) 0.027(5) 0.058(7) -0.015(5) -0.009(5) 0.005(4)
C5C 0.034(6) 0.051(6) 0.046(7) -0.007(5) -0.008(5) 0.001(4)
C6C 0.037(6) 0.051(6) 0.044(7) 0.000(5) -0.003(5) 0.010(5)
C7C 0.172(18) 0.038(7) 0.061(10) -0.010(7) 0.029(10) -0.005(9)
C8C1 0.13(3) 0.025(10) 0.073(17) 0.008(9) -0.01(2) -0.013(14)
C8C2 0.03(2) 0.04(2) 0.07(3) -0.01(2) 0.03(2) 0.002(17)
C9C1 0.038(8) 0.045(8) 0.041(9) -0.015(7) -0.001(7) 0.000(6)
C9C2 0.07(3) 0.11(4) 0.06(3) -0.06(3) -0.05(2) 0.04(3)
S1D 0.0411(15) 0.0483(15) 0.0419(15) -0.0177(12) -0.0112(12) 0.0048(11)
S2D 0.0411(15) 0.0382(14) 0.0629(19) -0.0235(13) -0.0056(13) 0.0033(10)
S3D 0.0392(14) 0.0421(14) 0.0509(16) -0.0269(12) -0.0081(12) 0.0012(10)
S4D 0.0402(14) 0.0333(12) 0.0453(15) -0.0197(11) -0.0027(11) 0.0025(10)
O1D 0.043(4) 0.032(4) 0.058(5) -0.020(3) -0.007(4) -0.002(3)
O2D 0.054(5) 0.032(4) 0.048(5) -0.014(3) 0.001(4) -0.002(3)
C1D 0.031(5) 0.046(6) 0.049(7) -0.023(5) -0.006(5) 0.002(4)
C2D 0.028(5) 0.041(5) 0.039(6) -0.019(4) -0.005(4) 0.007(4)
C3D 0.035(5) 0.026(5) 0.047(6) -0.010(4) -0.011(5) 0.005(4)
C4D 0.035(6) 0.037(5) 0.056(7) -0.025(5) -0.001(5) -0.001(4)
C5D 0.044(6) 0.043(6) 0.047(7) -0.003(5) -0.010(5) 0.014(5)
C6D 0.035(6) 0.041(6) 0.079(9) -0.013(6) 0.000(6) 0.002(4)
C7D1 0.093(17) 0.019(7) 0.053(12) 0.002(7) -0.014(11) -0.002(8)
C8D 0.143(16) 0.048(8) 0.083(12) -0.028(8) 0.038(11) -0.011(9)
C9D1 0.063(12) 0.087(13) 0.045(11) -0.028(10) -0.017(9) 0.008(10)
C9D2 0.033(17) 0.031(15) 0.026(16) -0.003(12) -0.013(13) -0.009(12)
Re1 0.0568(5) 0.0472(7) 0.0456(5) -0.0072(5) -0.0006(4) -0.0048(6)
Re12 0.0659(19) 0.032(2) 0.060(2) -0.0237(17) 0.0158(14) -0.0092(18)
O11 0.042(8) 0.040(7) 0.119(14) -0.023(8) 0.019(8) 0.002(6)
O12 0.071(9) 0.037(7) 0.041(7) -0.004(5) 0.017(6) -0.003(6)
O13 0.119(17) 0.126(16) 0.038(9) -0.015(9) -0.031(10) 0.021(13)
O14 0.036(8) 0.054(9) 0.112(14) -0.012(9) -0.020(9) -0.002(6)
O17 0.19(5) 0.23(6) 0.25(6) 0.17(5) 0.03(4) 0.14(5)
O18 0.19(5) 0.14(4) 0.31(8) 0.07(4) -0.16(5) -0.06(3)
Re2 0.0531(6) 0.0742(10) 0.0506(9) 0.0010(6) 0.0034(5) -0.0035(6)
Re22 0.098(4) 0.0333(19) 0.054(3) -0.042(2) 0.011(2) -0.0155(19)
O21 0.087(12) 0.054(9) 0.075(12) 0.002(8) 0.004(9) 0.000(8)
O22 0.137(19) 0.093(14) 0.090(15) 0.020(11) -0.029(13) -0.057(12)
O23 0.25(3) 0.064(12) 0.089(17) -0.003(11) 0.013(18) 0.007(15)
O24 0.086(14) 0.083(13) 0.131(19) 0.004(12) 0.008(13) 0.032(11)
O26 0.094(18) 0.035(11) 0.093(19) -0.012(11) 0.005(15) 0.003(11)
O27 0.025(10) 0.047(12) 0.18(3) -0.026(15) 0.018(14) 0.000(8)
O28 0.11(3) 0.24(5) 0.12(3) 0.11(3) 0.06(2) 0.07(3)

loop_
_atom_type_symbol
_atom_type_description
_atom_type_scat_dispersion_real
_atom_type_scat_dispersion_imag
_atom_type_scat_source
C C 0.0033 0.0016 'International Tables Vol C Tables 4.2.6.8 and 6.1.1.4'
H H 0.0000 0.0000 'International Tables Vol C Tables 4.2.6.8 and 6.1.1.4'
O O 0.0106 0.0060 'International Tables Vol C Tables 4.2.6.8 and 6.1.1.4'
S S 0.1246 0.1234 'International Tables Vol C Tables 4.2.6.8 and 6.1.1.4'
Re Re -1.0185 7.2310 'International Tables Vol C Tables 4.2.6.8 and 6.1.1.4'

loop_
_geom_angle_atom_site_label_1
_geom_angle_atom_site_label_2
_geom_angle_atom_site_label_3
_geom_angle
_geom_angle_publ_flag
C5A S1A C1A 95.4(6) n
C6A S2A C1A 95.5(5) n
C2A S3A C3A 94.8(5) n
C4A S4A C2A 94.1(5) n
C3A O1A C7A 112.5(9) n
C4A O2A C8A2 113(2) n
C4A O2A C8A1 111.0(11) n
C8A2 O2A C8A1 33(2) n
C2A C1A S2A 124.4(8) n
C2A C1A S1A 120.6(8) n
S2A C1A S1A 115.0(6) n
C1A C2A S3A 121.5(8) n
C1A C2A S4A 122.0(8) n
S3A C2A S4A 116.5(6) n
O1A C3A C4A 124.5(10) n
O1A C3A S3A 117.9(7) n
C4A C3A S3A 117.6(9) n
O2A C4A C3A 124.2(11) n
O2A C4A S4A 118.8(8) n
C3A C4A S4A 117.0(8) n
C6A C5A C9A1 123.0(13) n
C6A C5A S1A 115.6(9) n
C9A1 C5A S1A 121.4(11) n
C5A C6A C9A2 118.3(18) n
C5A C6A S2A 118.4(10) n
C9A2 C6A S2A 123.2(17) n
C8A1 C7A O1A 115.9(16) n
C8A1 C7A C8A2 33.0(19) n
O1A C7A C8A2 120(2) n
C8A2 C8A1 C7A 77(4) n
C8A2 C8A1 O2A 64(4) n
C7A C8A1 O2A 113.2(15) n
C8A1 C8A2 O2A 83(5) n
C8A1 C8A2 C7A 70(4) n
O2A C8A2 C7A 119(4) n
C1B S1B C5B 95.5(6) n
C6B S2B C1B 95.2(6) n
C3B S3B C2B 94.3(5) n
C2B S4B C4B 94.0(5) n
C3B O1B C7B 112.1(9) n
C4B O2B C8B1 112.3(10) n
C4B O2B C8B2 109.7(19) n
C8B1 O2B C8B2 27.3(15) n
C2B C1B S1B 124.4(7) n
C2B C1B S2B 120.1(8) n
S1B C1B S2B 115.5(6) n
C1B C2B S4B 121.5(7) n
C1B C2B S3B 122.0(8) n
S4B C2B S3B 116.5(6) n
O1B C3B C4B 125.2(10) n
O1B C3B S3B 118.8(7) n
C4B C3B S3B 116.1(8) n
C3B C4B O2B 124.3(9) n
C3B C4B S4B 119.1(9) n
O2B C4B S4B 116.6(7) n
C6B C5B C9B1 121.4(12) n
C6B C5B S1B 117.0(10) n
C9B1 C5B S1B 121.6(10) n
C5B C6B C9B2 114.9(16) n
C5B C6B S2B 116.8(9) n
C9B2 C6B S2B 128.3(14) n
C8B2 C7B C8B1 29.0(17) n
C8B2 C7B O1B 122(2) n
C8B1 C7B O1B 119.1(15) n
C8B2 C8B1 C7B 66(4) n
C8B2 C8B1 O2B 76(4) n
C7B C8B1 O2B 114.2(18) n
C8B1 C8B2 C7B 85(4) n
C8B1 C8B2 O2B 76(4) n
C7B C8B2 O2B 122(3) n
C1C S1C C5C 94.5(5) n
C1C S2C C6C 95.0(5) n
C3C S3C C2C 93.7(5) n
C4C S4C C2C 93.1(5) n
C3C O1C C7C 112.7(9) n
C4C O2C C8C1 112.1(12) n
C4C O2C C8C2 109(2) n
C8C1 O2C C8C2 29(2) n
C2C C1C S2C 123.1(8) n
C2C C1C S1C 121.5(8) n
S2C C1C S1C 115.4(6) n
C1C C2C S4C 121.7(8) n
C1C C2C S3C 121.6(7) n
S4C C2C S3C 116.7(6) n
C4C C3C O1C 125.4(10) n
C4C C3C S3C 117.5(9) n
O1C C3C S3C 117.1(7) n
C3C C4C O2C 124.2(11) n
C3C C4C S4C 118.8(8) n
O2C C4C S4C 116.9(8) n
C6C C5C C9C1 123.1(12) n
C6C C5C S1C 117.6(9) n
C9C1 C5C S1C 119.2(10) n
C5C C6C C9C2 117(2) n
C5C C6C S2C 117.4(9) n
C9C2 C6C S2C 125(2) n
C8C2 C7C C8C1 31.1(17) n
C8C2 C7C O1C 118(3) n
C8C1 C7C O1C 118.4(15) n
C8C2 C8C1 O2C 87(6) n
C8C2 C8C1 C7C 68(6) n
O2C C8C1 C7C 121.8(18) n
C8C1 C8C2 C7C 80(7) n
C8C1 C8C2 O2C 64(5) n
C7C C8C2 O2C 117(3) n
C1D S1D C5D 95.2(5) n
C6D S2D C1D 95.3(6) n
C3D S3D C2D 93.4(5) n
C4D S4D C2D 94.2(5) n
C3D O1D C7D1 111.6(9) n
C3D O1D C7D2 109.5(19) n
C7D1 O1D C7D2 30.5(17) n
C4D O2D C8D 112.8(9) n
C2D C1D S1D 122.7(8) n
C2D C1D S2D 122.1(8) n
S1D C1D S2D 115.2(6) n
C1D C2D S4D 121.2(8) n
C1D C2D S3D 122.4(8) n
S4D C2D S3D 116.5(6) n
C4D C3D O1D 123.3(10) n
C4D C3D S3D 118.7(8) n
O1D C3D S3D 117.9(7) n
C3D C4D O2D 125.6(9) n
C3D C4D S4D 117.1(9) n
O2D C4D S4D 117.3(7) n
C6D C5D C9D1 123.2(13) n
C6D C5D S1D 116.1(9) n
C9D1 C5D S1D 120.6(11) n
C5D C6D C9D2 112.5(16) n
C5D C6D S2D 118.2(9) n
C9D2 C6D S2D 129.2(15) n
C7D2 C7D1 O1D 83(4) n
C7D2 C7D1 C8D 60(4) n
O1D C7D1 C8D 116.4(14) n
C7D1 C7D2 C8D 88(5) n
C7D1 C7D2 O1D 66(4) n
C8D C7D2 O1D 121(4) n
C7D2 C8D O2D 122(3) n
C7D2 C8D C7D1 32(2) n
O2D C8D C7D1 114.8(13) n
Re12 Re1 O17 88(3) n
Re12 Re1 O12 130.5(10) n
O17 Re1 O12 83.1(14) n
Re12 Re1 O18 125(2) n
O17 Re1 O18 144(4) n
O12 Re1 O18 84.6(15) n
Re12 Re1 O13 118.3(12) n
O17 Re1 O13 100(3) n
O12 Re1 O13 111.2(9) n
O18 Re1 O13 54(2) n
Re12 Re1 O16 45(5) n
O17 Re1 O16 82(6) n
O12 Re1 O16 86(5) n
O18 Re1 O16 131(6) n
O13 Re1 O16 163(5) n
Re12 Re1 O15 52(3) n
O17 Re1 O15 94(3) n
O12 Re1 O15 176(2) n
O18 Re1 O15 96(3) n
O13 Re1 O15 66(2) n
O16 Re1 O15 97(5) n
Re12 Re1 O14 54.8(10) n
O17 Re1 O14 34(2) n
O12 Re1 O14 107.4(8) n
O18 Re1 O14 164(2) n
O13 Re1 O14 110.7(10) n
O16 Re1 O14 62(5) n
O15 Re1 O14 71(2) n
Re12 Re1 O11 55.2(10) n
O17 Re1 O11 139(3) n
O12 Re1 O11 106.3(7) n
O18 Re1 O11 77(3) n
O13 Re1 O11 112.4(9) n
O16 Re1 O11 60(5) n
O15 Re1 O11 78(2) n
O14 Re1 O11 108.6(8) n
Re1 Re12 O16 120(6) n
Re1 Re12 O15 111(3) n
O16 Re12 O15 128(6) n
Re1 Re12 O14 108.7(12) n
O16 Re12 O14 76(6) n
O15 Re12 O14 86(3) n
Re1 Re12 O11 108.3(11) n
O16 Re12 O11 73(6) n
O15 Re12 O11 94(3) n
O14 Re12 O11 140.1(10) n
Re1 Re12 O17 75(3) n
O16 Re12 O17 89(6) n
O15 Re12 O17 101(3) n
O14 Re12 O17 34(2) n
O11 Re12 O17 162(2) n
Re1 Re12 O13 48.5(10) n
O16 Re12 O13 169(6) n
O15 Re12 O13 63(3) n
O14 Re12 O13 106.9(10) n
O11 Re12 O13 108.5(11) n
O17 Re12 O13 87(3) n
Re1 Re12 O18 43.3(19) n
O16 Re12 O18 128(7) n
O15 Re12 O18 92(3) n
O14 Re12 O18 148(2) n
O11 Re12 O18 72(2) n
O17 Re12 O18 116(3) n
O13 Re12 O18 45(2) n
Re1 Re12 O12 38.6(8) n
O16 Re12 O12 81(6) n
O15 Re12 O12 150(3) n
O14 Re12 O12 100.3(8) n
O11 Re12 O12 99.2(7) n
O17 Re12 O12 71.5(15) n
O13 Re12 O12 87.1(7) n
O18 Re12 O12 67.6(12) n
Re12 O11 Re1 16.5(2) n
Re12 O11 O16 51(3) n
Re1 O11 O16 59(2) n
Re1 O12 Re12 11.0(2) n
O18 O13 Re1 62.7(13) n
O18 O13 Re12 68.6(16) n
Re1 O13 Re12 13.1(2) n
O17 O14 Re12 87.7(16) n
O17 O14 Re1 71.3(16) n
Re12 O14 Re1 16.5(2) n
O17 O14 O16 104(5) n
Re12 O14 O16 50(3) n
Re1 O14 O16 59(3) n
Re12 O15 Re1 16.3(4) n
Re12 O16 Re1 15.2(9) n
Re12 O16 O11 56(4) n
Re1 O16 O11 60(3) n
Re12 O16 O14 55(4) n
Re1 O16 O14 59(3) n
O11 O16 O14 107(4) n
O14 O17 Re1 75.1(15) n
O14 O17 Re12 58.0(13) n
Re1 O17 Re12 17.2(3) n
O13 O18 Re1 62.9(13) n
O13 O18 Re12 66.0(9) n
Re1 O18 Re12 12.0(4) n
O28 Re2 O24 75.7(15) n
O28 Re2 O22 82(2) n
O24 Re2 O22 115.4(14) n
O28 Re2 O25 111(2) n
O24 Re2 O25 62.4(12) n
O22 Re2 O25 164.7(10) n
O28 Re2 O23 162(2) n
O24 Re2 O23 104.4(14) n
O22 Re2 O23 113.4(14) n
O25 Re2 O23 55.8(13) n
O28 Re2 O27 118.7(18) n
O24 Re2 O27 164.7(13) n
O22 Re2 O27 64.7(13) n
O25 Re2 O27 113.0(14) n
O23 Re2 O27 63.9(15) n
O28 Re2 O26 109(2) n
O24 Re2 O26 66.3(11) n
O22 Re2 O26 65.7(11) n
O25 Re2 O26 101.2(12) n
O23 Re2 O26 86.8(11) n
O27 Re2 O26 101.9(11) n
O28 Re2 O21 59(2) n
O24 Re2 O21 109.9(9) n
O22 Re2 O21 107.7(9) n
O25 Re2 O21 86.6(10) n
O23 Re2 O21 105.6(9) n
O27 Re2 O21 83.6(10) n
O26 Re2 O21 167.6(10) n
O27 Re22 O28 127(2) n
O27 Re22 O23 69.6(17) n
O28 Re22 O23 163.5(18) n
O27 Re22 O21 96.7(12) n
O28 Re22 O21 62.7(19) n
O23 Re22 O21 119.2(10) n
O27 Re22 O25 122.9(16) n
O28 Re22 O25 107(2) n
O23 Re22 O25 56.8(14) n
O21 Re22 O25 93.2(11) n
O27 Re22 O22 67.0(14) n
O28 Re22 O22 78(2) n
O23 Re22 O22 113.2(14) n
O21 Re22 O22 114.1(10) n
O25 Re22 O22 150.5(12) n
O27 Re22 O24 154.7(12) n
O28 Re22 O24 67.6(14) n
O23 Re22 O24 97.4(14) n
O21 Re22 O24 108.6(10) n
O25 Re22 O24 57.6(12) n
O22 Re22 O24 101.0(12) n
O27 Re22 O26 98.3(12) n
O28 Re22 O26 96(2) n
O23 Re22 O26 80.8(11) n
O21 Re22 O26 158.4(10) n
O25 Re22 O26 91.7(12) n
O22 Re22 O26 58.9(11) n
O24 Re22 O26 57.3(10) n
Re22 O21 O28 54.9(13) n
Re22 O21 Re2 6.5(3) n
O28 O21 Re2 49.0(12) n
Re2 O22 Re22 9.5(3) n
Re2 O22 O27 59.6(10) n
Re22 O22 O27 51.6(9) n
O25 O23 Re22 63.9(13) n
O25 O23 Re2 62.0(13) n
Re22 O23 Re2 9.6(3) n
O25 O23 O27 113.6(19) n
Re22 O23 O27 52.5(13) n
Re2 O23 O27 58.4(13) n
Re2 O24 O25 60.4(11) n
Re2 O24 Re22 5.4(3) n
O25 O24 Re22 56.3(10) n
O23 O25 Re2 62.2(14) n
O23 O25 Re22 59.3(14) n
Re2 O25 Re22 9.7(3) n
O23 O25 O24 105.3(18) n
Re2 O25 O24 57.2(10) n
Re22 O25 O24 66.1(11) n
Re2 O26 Re22 4.3(3) n
Re22 O27 Re2 7.9(3) n
Re22 O27 O22 61.4(12) n
Re2 O27 O22 55.7(11) n
Re22 O27 O23 57.9(11) n
Re2 O27 O23 57.7(10) n
O22 O27 O23 101.7(14) n
Re2 O28 Re22 10.5(5) n
Re2 O28 O21 72(3) n
Re22 O28 O21 62(2) n

loop_
_geom_bond_atom_site_label_1
_geom_bond_atom_site_label_2
_geom_bond_distance
_geom_bond_publ_flag
S1A C5A 1.738(13) n
S1A C1A 1.743(10) n
S2A C6A 1.714(12) n
S2A C1A 1.721(11) n
S3A C2A 1.729(10) n
S3A C3A 1.732(11) n
S4A C4A 1.749(12) n
S4A C2A 1.749(10) n
O1A C3A 1.362(14) n
O1A C7A 1.433(15) n
O2A C4A 1.353(12) n
O2A C8A2 1.36(5) n
O2A C8A1 1.51(2) n
C1A C2A 1.370(15) n
C3A C4A 1.362(14) n
C5A C6A 1.354(17) n
C5A C9A1 1.483(19) n
C6A C9A2 1.37(5) n
C7A C8A1 1.43(3) n
C7A C8A2 1.48(5) n
C8A1 C8A2 0.83(5) n
S1B C1B 1.718(11) n
S1B C5B 1.739(12) n
S2B C6B 1.737(14) n
S2B C1B 1.739(10) n
S3B C3B 1.742(12) n
S3B C2B 1.755(10) n
S4B C2B 1.725(11) n
S4B C4B 1.729(10) n
O1B C3B 1.344(12) n
O1B C7B 1.458(18) n
O2B C4B 1.375(13) n
O2B C8B1 1.47(2) n
O2B C8B2 1.47(4) n
C1B C2B 1.373(15) n
C3B C4B 1.352(14) n
C5B C6B 1.350(17) n
C5B C9B1 1.47(2) n
C6B C9B2 1.42(3) n
C7B C8B2 1.31(5) n
C7B C8B1 1.43(2) n
C8B1 C8B2 0.69(4) n
S1C C1C 1.752(10) n
S1C C5C 1.755(12) n
S2C C1C 1.728(10) n
S2C C6C 1.759(12) n
S3C C3C 1.741(11) n
S3C C2C 1.750(11) n
S4C C4C 1.743(12) n
S4C C2C 1.747(10) n
O1C C3C 1.367(13) n
O1C C7C 1.435(15) n
O2C C4C 1.359(12) n
O2C C8C1 1.38(3) n
O2C C8C2 1.53(5) n
C1C C2C 1.370(15) n
C3C C4C 1.331(14) n
C5C C6C 1.318(17) n
C5C C9C1 1.496(18) n
C6C C9C2 1.35(5) n
C7C C8C2 1.34(7) n
C7C C8C1 1.42(3) n
C8C1 C8C2 0.74(4) n
S1D C1D 1.732(11) n
S1D C5D 1.763(11) n
S2D C6D 1.725(14) n
S2D C1D 1.741(10) n
S3D C3D 1.732(11) n
S3D C2D 1.753(10) n
S4D C4D 1.734(11) n
S4D C2D 1.747(10) n
O1D C3D 1.361(11) n
O1D C7D1 1.41(2) n
O1D C7D2 1.53(5) n
O2D C4D 1.368(13) n
O2D C8D 1.439(16) n
C1D C2D 1.368(15) n
C3D C4D 1.352(14) n
C5D C6D 1.338(17) n
C5D C9D1 1.46(2) n
C6D C9D2 1.51(3) n
C7D1 C7D2 0.78(4) n
C7D1 C8D 1.48(2) n
C7D2 C8D 1.28(5) n
Re1 Re12 0.516(3) n
Re1 O17 1.683(17) n
Re1 O12 1.692(10) n
Re1 O18 1.697(17) n
Re1 O13 1.700(12) n
Re1 O16 1.706(18) n
Re1 O15 1.710(17) n
Re1 O14 1.717(11) n
Re1 O11 1.723(11) n
Re12 O16 1.39(4) n
Re12 O15 1.45(3) n
Re12 O14 1.481(14) n
Re12 O11 1.490(13) n
Re12 O17 1.74(3) n
Re12 O13 1.997(14) n
Re12 O18 2.04(2) n
Re12 O12 2.064(11) n
O11 O16 1.72(13) n
O13 O18 1.55(6) n
O14 O17 0.98(6) n
O14 O16 1.76(14) n
Re2 O28 1.49(4) n
Re2 O24 1.622(18) n
Re2 O22 1.62(2) n
Re2 O25 1.68(2) n
Re2 O23 1.68(3) n
Re2 O27 1.69(2) n
Re2 O26 1.80(2) n
Re2 O21 1.878(15) n
Re22 O27 1.51(2) n
Re22 O28 1.55(5) n
Re22 O23 1.62(3) n
Re22 O21 1.676(17) n
Re22 O25 1.69(3) n
Re22 O22 1.70(2) n
Re22 O24 1.855(19) n
Re22 O26 2.04(2) n
O21 O28 1.68(6) n
O22 O27 1.78(4) n
O23 O25 1.57(4) n
O23 O27 1.79(4) n
O24 O25 1.71(3) n
